data_4021239
loop_
_publ_author_name
'Jishan Wu'
'\<Zeljko Tomovi\<c'
'Volker Enkelmann'
'Klaus M\"ullen'

_publ_section_title
;
 From Branched Hydrocarbon Propellers to C~3~-Symmetric Graphite Disks
;
_journal_name_full 'Journal of Organic Chemistry'
_journal_page_first 5179
_journal_page_last 5186
_journal_paper_doi 10.1021/jo049452a
_journal_volume 69
_journal_year 2004
_chemical_formula_moiety ' C153.50 H106 Cl8.18 '
_chemical_formula_sum 'C153.5 H106 Cl8.18'
_chemical_formula_weight 2240.45
_space_group_IT_number 2
_symmetry_cell_setting triclinic
_symmetry_space_group_name_Hall '-P 1'
_symmetry_space_group_name_H-M 'P -1'
_cell_angle_alpha 72.4710(15)
_cell_angle_beta 88.1870(12)
_cell_angle_gamma 80.4690(13)
_cell_formula_units_Z 2
_cell_length_a 14.2290(7)
_cell_length_b 18.0350(7)
_cell_length_c 25.1370(9)
_cell_measurement_temperature 293
_cell_volume 6065.1(4)
_diffrn_ambient_temperature 293
_exptl_crystal_density_diffrn 1.227
_cod_depositor_comments
;
The following automatic conversions were performed:
'_symmetry_cell_setting' value 'Triclinic' changed to 'triclinic'
according to '/home/saulius/struct/CIF-dictionaries/cif_core.dic'
dictionary named 'cif_core.dic' version 2.4.1 from 2010-06-29.

Automatic conversion script
Id: cif_fix_enum 1527 2010-12-29 10:47:43Z saulius 
;
_cod_original_formula_sum ' C153.50 H106 Cl8.18 '
_cod_database_code 4021239

loop_
_symmetry_equiv_pos_as_xyz
x,y,z
-x,-y,-z

loop_
_atom_site_label
_atom_site_type_symbol
_atom_site_fract_x
_atom_site_fract_y
_atom_site_fract_z
_atom_site_U_iso_or_equiv
_atom_site_occupancy
_atom_site_adp_type
C1 C -0.5248(3) 0.5867(2) 0.18097(17) 0.0139 1.0000 Uani
C3 C -0.6527(3) 0.6534(2) 0.22664(17) 0.0138 1.0000 Uani
C5 C -0.5096(3) 0.5717(3) 0.28085(19) 0.0194 1.0000 Uani
C7 C -0.4880(3) 0.5613(3) 0.13255(19) 0.0192 1.0000 Uani
C8 C -0.4759(3) 0.6170(3) 0.08078(18) 0.0191 1.0000 Uani
C13 C -0.4880(3) 0.7047(2) 0.07168(17) 0.0137 1.0000 Uani
C15 C -0.5461(3) 0.8336(3) 0.00982(17) 0.0152 1.0000 Uani
C19 C -0.5996(3) 0.8860(2) -0.04148(17) 0.0140 1.0000 Uani
C20 C -0.5709(3) 0.8730(2) -0.09341(17) 0.0123 1.0000 Uani
C21 C -0.6246(3) 0.9170(3) -0.14210(19) 0.0216 1.0000 Uani
C22 C -0.7023(3) 0.9729(3) -0.13970(18) 0.0190 1.0000 Uani
C23 C -0.7322(3) 0.9866(3) -0.08863(17) 0.0157 1.0000 Uani
C24 C -0.6817(3) 0.9370(3) -0.03931(19) 0.0219 1.0000 Uani
C25 C -0.4833(3) 0.8194(3) -0.09833(18) 0.0200 1.0000 Uani
C31 C -0.6040(3) 0.9022(3) -0.1972(2) 0.0276 1.0000 Uani
C37 C -0.7540(3) 1.0265(3) -0.19347(18) 0.0194 1.0000 Uani
C43 C -0.8163(3) 1.0444(3) -0.08488(18) 0.0170 1.0000 Uani
C49 C -0.7153(3) 0.9440(3) 0.01602(18) 0.0211 1.0000 Uani
C2 C -0.6139(3) 0.6345(2) 0.18033(17) 0.0126 1.0000 Uani
C4 C -0.5985(3) 0.6229(2) 0.27703(18) 0.0148 1.0000 Uani
C6 C -0.4735(3) 0.5561(3) 0.23148(18) 0.0194 1.0000 Uani
C9 C -0.4416(3) 0.5869(3) 0.0376(2) 0.0225 1.0000 Uani
C10 C -0.4219(3) 0.5089(2) 0.04276(18) 0.0156 1.0000 Uani
C11 C -0.4336(3) 0.4564(3) 0.0928(2) 0.0284 1.0000 Uani
C12 C -0.4698(3) 0.4828(3) 0.13679(19) 0.0237 1.0000 Uani
C14 C -0.5371(3) 0.7539(3) 0.02303(18) 0.0194 1.0000 Uani
C16 C -0.5059(3) 0.8674(3) 0.04387(18) 0.0212 1.0000 Uani
C17 C -0.4538(3) 0.8177(2) 0.09308(18) 0.0175 1.0000 Uani
C18 C -0.4460(3) 0.7391(3) 0.1055(2) 0.0275 1.0000 Uani
C26 C -0.3965(3) 0.8304(3) -0.0814(2) 0.0336 1.0000 Uani
C27 C -0.3116(3) 0.7776(3) -0.0841(2) 0.0299 1.0000 Uani
C28 C -0.3173(4) 0.7159(3) -0.1032(2) 0.0385 1.0000 Uani
C29 C -0.4019(4) 0.7039(3) -0.1185(2) 0.0414 1.0000 Uani
C30 C -0.4868(3) 0.7527(3) -0.11546(18) 0.0214 1.0000 Uani
C32 C -0.5246(4) 0.9225(3) -0.2278(2) 0.0365 1.0000 Uani
C33 C -0.5150(4) 0.9070(3) -0.2812(2) 0.0436 1.0000 Uani
C34 C -0.5799(4) 0.8747(3) -0.3000(2) 0.0385 1.0000 Uani
C35 C -0.6544(4) 0.8524(3) -0.2694(2) 0.0436 1.0000 Uani
C36 C -0.6699(4) 0.8654(3) -0.2160(2) 0.0386 1.0000 Uani
C38 C -0.7051(3) 1.0790(3) -0.2313(2) 0.0278 1.0000 Uani
C39 C -0.7506(4) 1.1263(3) -0.2817(2) 0.0426 1.0000 Uani
C40 C -0.8410(4) 1.1261(3) -0.2912(2) 0.0306 1.0000 Uani
C41 C -0.8919(4) 1.0736(3) -0.2541(2) 0.0392 1.0000 Uani
C42 C -0.8469(3) 1.0238(3) -0.2039(2) 0.0249 1.0000 Uani
C44 C -0.8117(3) 1.1222(3) -0.10173(19) 0.0244 1.0000 Uani
C45 C -0.8914(4) 1.1762(4) -0.0983(2) 0.0484 1.0000 Uani
C46 C -0.9719(5) 1.1507(4) -0.0780(3) 0.0564 1.0000 Uani
C47 C -0.9838(4) 1.0749(4) -0.0650(2) 0.0487 1.0000 Uani
C48 C -0.9012(4) 1.0196(3) -0.0647(2) 0.0359 1.0000 Uani
C50 C -0.7181(3) 1.0100(3) 0.03153(19) 0.0231 1.0000 Uani
C51 C -0.7524(4) 1.0176(3) 0.0832(2) 0.0397 1.0000 Uani
C52 C -0.7800(4) 0.9484(3) 0.1214(2) 0.0338 1.0000 Uani
C53 C -0.7781(3) 0.8812(3) 0.1052(2) 0.0324 1.0000 Uani
C54 C -0.7455(3) 0.8787(3) 0.05327(19) 0.0223 1.0000 Uani
H21 H -0.6489(3) 0.6554(2) 0.14604(17) 0.0213 1.0000 Uiso
H41 H -0.6216(3) 0.6369(2) 0.30912(18) 0.0129 1.0000 Uiso
H61 H -0.4125(3) 0.5246(3) 0.23313(18) 0.0207 1.0000 Uiso
H91 H -0.4320(3) 0.6228(3) 0.0022(2) 0.0230 1.0000 Uiso
H101 H -0.4025(3) 0.4910(2) 0.01162(18) 0.0256 1.0000 Uiso
H111 H -0.4156(3) 0.4017(3) 0.0973(2) 0.0336 1.0000 Uiso
H121 H -0.4815(3) 0.4453(3) 0.17100(19) 0.0355 1.0000 Uiso
H141 H -0.5643(3) 0.7311(3) -0.00105(18) 0.0246 1.0000 Uiso
H161 H -0.5137(3) 0.9231(3) 0.03485(18) 0.0282 1.0000 Uiso
H171 H -0.4248(3) 0.8407(2) 0.11632(18) 0.0199 1.0000 Uiso
H181 H -0.4105(3) 0.7057(3) 0.1377(2) 0.0341 1.0000 Uiso
H261 H -0.3953(3) 0.8737(3) -0.0673(2) 0.0365 1.0000 Uiso
H271 H -0.2517(3) 0.7864(3) -0.0738(2) 0.0499 1.0000 Uiso
H281 H -0.2618(4) 0.6796(3) -0.1053(2) 0.0494 1.0000 Uiso
H291 H -0.4032(4) 0.6606(3) -0.1324(2) 0.0567 1.0000 Uiso
H301 H -0.5461(3) 0.7411(3) -0.12426(18) 0.0285 1.0000 Uiso
H321 H -0.4792(4) 0.9457(3) -0.2141(2) 0.0554 1.0000 Uiso
H331 H -0.4600(4) 0.9184(3) -0.3026(2) 0.0568 1.0000 Uiso
H341 H -0.5751(4) 0.8697(3) -0.3365(2) 0.0534 1.0000 Uiso
H351 H -0.6981(4) 0.8275(3) -0.2829(2) 0.0571 1.0000 Uiso
H361 H -0.7205(4) 0.8470(3) -0.1928(2) 0.0481 1.0000 Uiso
H381 H -0.6418(3) 1.0819(3) -0.2222(2) 0.0369 1.0000 Uiso
H391 H -0.7163(4) 1.1599(3) -0.3090(2) 0.0565 1.0000 Uiso
H401 H -0.8725(4) 1.1621(3) -0.3238(2) 0.0428 1.0000 Uiso
H411 H -0.9561(4) 1.0725(3) -0.2626(2) 0.0486 1.0000 Uiso
H421 H -0.8807(3) 0.9877(3) -0.1782(2) 0.0313 1.0000 Uiso
H441 H -0.7537(3) 1.1393(3) -0.11579(19) 0.0228 1.0000 Uiso
H451 H -0.8881(4) 1.2309(4) -0.1092(2) 0.0605 1.0000 Uiso
H461 H -1.0252(5) 1.1887(4) -0.0754(3) 0.0643 1.0000 Uiso
H471 H -1.0440(4) 1.0604(4) -0.0532(2) 0.0641 1.0000 Uiso
H481 H -0.9046(4) 0.9648(3) -0.0533(2) 0.0491 1.0000 Uiso
H501 H -0.6945(3) 1.0533(3) 0.00608(19) 0.0286 1.0000 Uiso
H511 H -0.7569(4) 1.0655(3) 0.0923(2) 0.0533 1.0000 Uiso
H521 H -0.8002(4) 0.9483(3) 0.1578(2) 0.0416 1.0000 Uiso
H531 H -0.7976(3) 0.8357(3) 0.1304(2) 0.0301 1.0000 Uiso
H541 H -0.7457(3) 0.8323(3) 0.04284(19) 0.0372 1.0000 Uiso
C55 C -0.7484(3) 0.7023(2) 0.22546(17) 0.0156 1.0000 Uani
C56 C -0.7664(3) 0.7676(2) 0.24347(17) 0.0159 1.0000 Uani
C61 C -0.6912(3) 0.8069(3) 0.25862(19) 0.0237 1.0000 Uani
C63 C -0.6371(3) 0.8743(2) 0.31947(17) 0.0169 1.0000 Uani
C67 C -0.6537(3) 0.9040(3) 0.36932(19) 0.0203 1.0000 Uani
C68 C -0.7270(3) 0.9655(3) 0.36613(19) 0.0240 1.0000 Uani
C69 C -0.7517(3) 0.9893(3) 0.41488(19) 0.0214 1.0000 Uani
C70 C -0.7017(3) 0.9466(3) 0.46524(19) 0.0206 1.0000 Uani
C71 C -0.6245(3) 0.8873(3) 0.46692(19) 0.0219 1.0000 Uani
C72 C -0.5996(3) 0.8638(3) 0.41737(19) 0.0233 1.0000 Uani
C73 C -0.7837(3) 1.0066(3) 0.3132(2) 0.0269 1.0000 Uani
C79 C -0.8246(3) 1.0569(3) 0.41255(18) 0.0183 1.0000 Uani
C85 C -0.7307(3) 0.9652(3) 0.51832(18) 0.0181 1.0000 Uani
C91 C -0.5593(3) 0.8481(2) 0.51775(17) 0.0143 1.0000 Uani
C97 C -0.5168(3) 0.8068(3) 0.41758(18) 0.0198 1.0000 Uani
C57 C -0.8613(3) 0.8046(3) 0.24306(19) 0.0240 1.0000 Uani
C58 C -0.9360(3) 0.7743(3) 0.22305(19) 0.0236 1.0000 Uani
C59 C -0.9146(3) 0.7090(3) 0.20466(18) 0.0175 1.0000 Uani
C60 C -0.8232(3) 0.6719(3) 0.20668(17) 0.0167 1.0000 Uani
C62 C -0.7031(3) 0.8378(2) 0.30425(17) 0.0151 1.0000 Uani
C64 C -0.5541(3) 0.8818(3) 0.2886(2) 0.0279 1.0000 Uani
C65 C -0.5406(3) 0.8499(2) 0.24376(17) 0.0170 1.0000 Uani
C66 C -0.6078(3) 0.8149(3) 0.2298(2) 0.0250 1.0000 Uani
C74 C -0.7384(4) 1.0475(3) 0.2666(2) 0.0463 1.0000 Uani
C75 C -0.7952(5) 1.0890(4) 0.2156(3) 0.0649 1.0000 Uani
C76 C -0.8854(6) 1.0914(5) 0.2176(3) 0.0738 1.0000 Uani
C77 C -0.9345(5) 1.0513(4) 0.2603(3) 0.0714 1.0000 Uani
C78 C -0.8826(4) 1.0095(3) 0.3099(2) 0.0433 1.0000 Uani
C80 C -0.8099(3) 1.1334(3) 0.37862(19) 0.0274 1.0000 Uani
C81 C -0.8782(4) 1.1989(4) 0.3740(3) 0.0595 1.0000 Uani
C82 C -0.9597(5) 1.1945(4) 0.4041(3) 0.0551 1.0000 Uani
C83 C -0.9742(5) 1.1246(5) 0.4373(3) 0.0706 1.0000 Uani
C84 C -0.9096(4) 1.0541(4) 0.4404(3) 0.0570 1.0000 Uani
C86 C -0.7282(3) 1.0345(3) 0.5290(2) 0.0327 1.0000 Uani
C87 C -0.7615(4) 1.0494(3) 0.5788(2) 0.0379 1.0000 Uani
C88 C -0.7970(4) 0.9894(3) 0.6185(2) 0.0362 1.0000 Uani
C89 C -0.8038(4) 0.9192(3) 0.6092(2) 0.0390 1.0000 Uani
C90 C -0.7668(3) 0.9066(3) 0.5600(2) 0.0341 1.0000 Uani
C92 C -0.5124(3) 0.8968(3) 0.53902(18) 0.0163 1.0000 Uani
C93 C -0.4426(3) 0.8613(3) 0.5800(2) 0.0309 1.0000 Uani
C94 C -0.4235(4) 0.7810(3) 0.6016(2) 0.0369 1.0000 Uani
C95 C -0.4743(3) 0.7362(3) 0.5843(2) 0.0300 1.0000 Uani
C96 C -0.5431(3) 0.7700(3) 0.54059(19) 0.0244 1.0000 Uani
C98 C -0.5314(4) 0.7320(3) 0.4144(2) 0.0340 1.0000 Uani
C99 C -0.4527(4) 0.6720(3) 0.4136(2) 0.0391 1.0000 Uani
C100 C -0.3613(4) 0.6888(3) 0.41542(19) 0.0278 1.0000 Uani
C101 C -0.3489(3) 0.7596(3) 0.4198(2) 0.0290 1.0000 Uani
C102 C -0.4240(3) 0.8185(3) 0.42024(19) 0.0255 1.0000 Uani
H571 H -0.8755(3) 0.8499(3) 0.25546(19) 0.0278 1.0000 Uiso
H581 H -1.0002(3) 0.7999(3) 0.22202(19) 0.0312 1.0000 Uiso
H591 H -0.9637(3) 0.6904(3) 0.19002(18) 0.0209 1.0000 Uiso
H601 H -0.8091(3) 0.6251(3) 0.19600(17) 0.0215 1.0000 Uiso
H621 H -0.7581(3) 0.8309(2) 0.32650(17) 0.0157 1.0000 Uiso
H641 H -0.5075(3) 0.9078(3) 0.2983(2) 0.0419 1.0000 Uiso
H651 H -0.4830(3) 0.8531(2) 0.22366(17) 0.0204 1.0000 Uiso
H661 H -0.5983(3) 0.7942(3) 0.1992(2) 0.0332 1.0000 Uiso
H741 H -0.6717(4) 1.0471(3) 0.2684(2) 0.0555 1.0000 Uiso
H751 H -0.7652(5) 1.1155(4) 0.1827(3) 0.0838 1.0000 Uiso
H761 H -0.9211(6) 1.1239(5) 0.1853(3) 0.0902 1.0000 Uiso
H771 H -1.0009(5) 1.0507(4) 0.2580(3) 0.0915 1.0000 Uiso
H781 H -0.9135(4) 0.9824(3) 0.3422(2) 0.0470 1.0000 Uiso
H801 H -0.7506(3) 1.1391(3) 0.36076(19) 0.0318 1.0000 Uiso
H811 H -0.8712(4) 1.2475(4) 0.3471(3) 0.0764 1.0000 Uiso
H821 H -1.0030(5) 1.2412(4) 0.4029(3) 0.0772 1.0000 Uiso
H831 H -1.0312(5) 1.1214(5) 0.4580(3) 0.0923 1.0000 Uiso
H841 H -0.9221(4) 1.0046(4) 0.4636(3) 0.0666 1.0000 Uiso
H861 H -0.7043(3) 1.0755(3) 0.5015(2) 0.0445 1.0000 Uiso
H871 H -0.7619(4) 1.0987(3) 0.5852(2) 0.0526 1.0000 Uiso
H881 H -0.8169(4) 0.9969(3) 0.6532(2) 0.0463 1.0000 Uiso
H891 H -0.8309(4) 0.8797(3) 0.6362(2) 0.0474 1.0000 Uiso
H901 H -0.7673(3) 0.8571(3) 0.5540(2) 0.0488 1.0000 Uiso
H921 H -0.5288(3) 0.9525(3) 0.52526(18) 0.0300 1.0000 Uiso
H931 H -0.4083(3) 0.8925(3) 0.5941(2) 0.0470 1.0000 Uiso
H941 H -0.3729(4) 0.7558(3) 0.6279(2) 0.0523 1.0000 Uiso
H951 H -0.4644(3) 0.6810(3) 0.6023(2) 0.0310 1.0000 Uiso
H961 H -0.5781(3) 0.7372(3) 0.52866(19) 0.0347 1.0000 Uiso
H981 H -0.5945(4) 0.7221(3) 0.4124(2) 0.0344 1.0000 Uiso
H991 H -0.4623(4) 0.6212(3) 0.4135(2) 0.0564 1.0000 Uiso
H1001 H -0.3082(4) 0.6505(3) 0.41297(19) 0.0408 1.0000 Uiso
H1011 H -0.2857(3) 0.7688(3) 0.4226(2) 0.0351 1.0000 Uiso
H1021 H -0.4125(3) 0.8684(3) 0.42135(19) 0.0338 1.0000 Uiso
C103 C -0.4589(3) 0.5328(2) 0.33606(17) 0.0160 1.0000 Uani
C104 C -0.3628(3) 0.5333(2) 0.34446(17) 0.0150 1.0000 Uani
C109 C -0.3013(3) 0.5802(3) 0.30173(19) 0.0218 1.0000 Uani
C111 C -0.1494(3) 0.5872(2) 0.25574(17) 0.0135 1.0000 Uani
C115 C -0.0492(3) 0.5489(3) 0.25358(19) 0.0204 1.0000 Uani
C116 C -0.0104(3) 0.5319(3) 0.20628(19) 0.0213 1.0000 Uani
C117 C 0.0814(3) 0.4951(3) 0.20427(19) 0.0221 1.0000 Uani
C118 C 0.1397(3) 0.4673(3) 0.25173(18) 0.0195 1.0000 Uani
C119 C 0.1048(3) 0.4883(3) 0.30143(18) 0.0177 1.0000 Uani
C120 C 0.0127(3) 0.5285(3) 0.3010(2) 0.0262 1.0000 Uani
C121 C -0.0738(3) 0.5592(3) 0.15312(19) 0.0191 1.0000 Uani
C127 C 0.1220(3) 0.4844(2) 0.15109(18) 0.0170 1.0000 Uani
C133 C 0.2364(3) 0.4174(3) 0.25583(18) 0.0166 1.0000 Uani
C139 C 0.1667(3) 0.4761(2) 0.35090(16) 0.0082 1.0000 Uani
C145 C -0.0273(3) 0.5466(3) 0.35204(19) 0.0193 1.0000 Uani
C105 C -0.3190(3) 0.4918(2) 0.39731(17) 0.0137 1.0000 Uani
C106 C -0.3726(3) 0.4523(3) 0.44022(19) 0.0244 1.0000 Uani
C107 C -0.4701(3) 0.4513(3) 0.4317(2) 0.0284 1.0000 Uani
C108 C -0.5121(3) 0.4909(2) 0.37863(16) 0.0101 1.0000 Uani
C110 C -0.2096(3) 0.5463(3) 0.29274(18) 0.0201 1.0000 Uani
C112 C -0.1807(3) 0.6649(3) 0.22825(18) 0.0180 1.0000 Uani
C113 C -0.2716(3) 0.7005(3) 0.23471(18) 0.0185 1.0000 Uani
C114 C -0.3317(3) 0.6585(2) 0.27080(18) 0.0178 1.0000 Uani
C122 C -0.1588(3) 0.5322(3) 0.15418(18) 0.0155 1.0000 Uani
C123 C -0.2215(3) 0.5608(3) 0.10892(18) 0.0186 1.0000 Uani
C124 C -0.2008(3) 0.6184(3) 0.0612(2) 0.0266 1.0000 Uani
C125 C -0.1158(4) 0.6468(3) 0.0589(2) 0.0349 1.0000 Uani
C126 C -0.0504(3) 0.6160(3) 0.10576(19) 0.0237 1.0000 Uani
C128 C 0.0726(3) 0.4520(3) 0.1181(2) 0.0316 1.0000 Uani
C129 C 0.1095(4) 0.4515(3) 0.0641(2) 0.0327 1.0000 Uani
C130 C 0.1912(4) 0.4805(3) 0.0455(2) 0.0447 1.0000 Uani
C131 C 0.2423(4) 0.5084(3) 0.0777(2) 0.0366 1.0000 Uani
C132 C 0.2080(3) 0.5109(3) 0.1315(2) 0.0274 1.0000 Uani
C134 C 0.2392(4) 0.3440(3) 0.2449(2) 0.0304 1.0000 Uani
C135 C 0.3224(3) 0.2926(3) 0.24751(17) 0.0143 1.0000 Uani
C136 C 0.4059(4) 0.3205(3) 0.2582(2) 0.0349 1.0000 Uani
C137 C 0.4064(3) 0.3917(2) 0.26851(17) 0.0148 1.0000 Uani
C138 C 0.3192(3) 0.4369(3) 0.26643(17) 0.0164 1.0000 Uani
C140 C 0.2000(3) 0.3988(3) 0.3847(2) 0.0311 1.0000 Uani
C141 C 0.2552(3) 0.3875(3) 0.4318(2) 0.0327 1.0000 Uani
C142 C 0.2745(4) 0.4497(3) 0.4471(2) 0.0366 1.0000 Uani
C143 C 0.2433(4) 0.5275(3) 0.4130(2) 0.0374 1.0000 Uani
C144 C 0.1910(3) 0.5358(3) 0.3647(2) 0.0255 1.0000 Uani
C146 C -0.0411(3) 0.4916(3) 0.3998(2) 0.0321 1.0000 Uani
C147 C -0.0778(3) 0.5099(3) 0.4478(2) 0.0338 1.0000 Uani
C148 C -0.0983(3) 0.5828(3) 0.4454(2) 0.0311 1.0000 Uani
C149 C -0.0873(4) 0.6471(3) 0.3966(2) 0.0380 1.0000 Uani
C150 C -0.0499(4) 0.6241(3) 0.3511(2) 0.0369 1.0000 Uani
H1051 H -0.2530(3) 0.4909(2) 0.40270(17) 0.0228 1.0000 Uiso
H1061 H -0.3444(3) 0.4261(3) 0.47613(19) 0.0306 1.0000 Uiso
H1071 H -0.5074(3) 0.4238(3) 0.4607(2) 0.0316 1.0000 Uiso
H1081 H -0.5775(3) 0.4912(2) 0.37191(16) 0.0095 1.0000 Uiso
H1101 H -0.1871(3) 0.4927(3) 0.31251(18) 0.0200 1.0000 Uiso
H1121 H -0.1382(3) 0.6952(3) 0.20496(18) 0.0254 1.0000 Uiso
H1131 H -0.2929(3) 0.7541(3) 0.21455(18) 0.0166 1.0000 Uiso
H1141 H -0.3944(3) 0.6833(2) 0.27530(18) 0.0219 1.0000 Uiso
H1221 H -0.1749(3) 0.4934(3) 0.18657(18) 0.0246 1.0000 Uiso
H1231 H -0.2799(3) 0.5412(3) 0.11112(18) 0.0190 1.0000 Uiso
H1241 H -0.2447(3) 0.6377(3) 0.0306(2) 0.0356 1.0000 Uiso
H1251 H -0.1001(4) 0.6853(3) 0.0263(2) 0.0483 1.0000 Uiso
H1261 H 0.0074(3) 0.6360(3) 0.10569(19) 0.0309 1.0000 Uiso
H1281 H 0.0167(3) 0.4311(3) 0.1322(2) 0.0391 1.0000 Uiso
H1291 H 0.0758(4) 0.4308(3) 0.0413(2) 0.0507 1.0000 Uiso
H1301 H 0.2122(4) 0.4825(3) 0.0089(2) 0.0558 1.0000 Uiso
H1311 H 0.3012(4) 0.5251(3) 0.0651(2) 0.0465 1.0000 Uiso
H1321 H 0.2431(3) 0.5303(3) 0.1544(2) 0.0365 1.0000 Uiso
H1341 H 0.1818(4) 0.3308(3) 0.2348(2) 0.0344 1.0000 Uiso
H1351 H 0.3238(3) 0.2420(3) 0.24313(17) 0.0199 1.0000 Uiso
H1361 H 0.4655(4) 0.2875(3) 0.2588(2) 0.0408 1.0000 Uiso
H1371 H 0.4629(3) 0.4083(2) 0.27640(17) 0.0238 1.0000 Uiso
H1381 H 0.3157(3) 0.4875(3) 0.27143(17) 0.0219 1.0000 Uiso
H1401 H 0.1827(3) 0.3555(3) 0.3754(2) 0.0404 1.0000 Uiso
H1411 H 0.2808(3) 0.3357(3) 0.4539(2) 0.0461 1.0000 Uiso
H1421 H 0.3075(4) 0.4419(3) 0.4811(2) 0.0475 1.0000 Uiso
H1431 H 0.2596(4) 0.5724(3) 0.4206(2) 0.0461 1.0000 Uiso
H1441 H 0.1672(3) 0.5871(3) 0.3410(2) 0.0350 1.0000 Uiso
H1461 H -0.0254(3) 0.4380(3) 0.4006(2) 0.0432 1.0000 Uiso
H1471 H -0.0868(3) 0.4695(3) 0.4810(2) 0.0479 1.0000 Uiso
H1481 H -0.1251(3) 0.5957(3) 0.4772(2) 0.0437 1.0000 Uiso
H1491 H -0.1029(4) 0.7009(3) 0.3952(2) 0.0543 1.0000 Uiso
H1501 H -0.0398(4) 0.6638(3) 0.3177(2) 0.0515 1.0000 Uiso
Cl1 Cl 0.68896(15) 0.35534(13) 0.26792(9) 0.0870 1.0000 Uani
Cl2 Cl 0.78841(17) 0.30609(14) 0.3747(1) 0.0983 1.0000 Uani
Cl11 Cl -0.96660(18) 0.66449(16) -0.25453(11) 0.1093 1.0000 Uani
Cl12 Cl -0.8831(3) 0.7751(3) -0.2193(2) 0.1946 1.0000 Uani
C161 C 0.6757(5) 0.3243(4) 0.3403(3) 0.0670 1.0000 Uani
H1611 H 0.6362(5) 0.3654(4) 0.3506(3) 0.1018 1.0000 Uiso
H1612 H 0.6472(5) 0.2780(4) 0.3515(3) 0.1018 1.0000 Uiso
C171 C -0.9453(9) 0.7614(7) -0.2704(5) 0.1449 1.0000 Uani
H1711 H -1.0068(9) 0.7927(7) -0.2744(5) 0.1593 1.0000 Uiso
H1712 H -0.9142(9) 0.7732(7) -0.3053(5) 0.1593 1.0000 Uiso
Cl21 Cl 0.0087(6) 0.8316(5) 0.4264(4) 0.1858 0.5000 Uani
Cl22 Cl 0.2069(6) 0.7421(5) 0.4574(4) 0.1823 0.5000 Uani
Cl23 Cl 0.1743(6) 0.7168(5) 0.4868(4) 0.1823 0.5000 Uani
Cl24 Cl 0.0482(6) 0.8098(6) 0.4023(4) 0.1858 0.5000 Uani
C181 C 0.1282(14) 0.8272(12) 0.4519(9) 0.1220 0.5000 Uani
C182 C 0.1170(15) 0.7219(12) 0.4218(9) 0.1220 0.5000 Uani
Cl31 Cl 0.9473(8) 0.2343(7) 0.0554(5) 0.191(4) 0.4000 Uiso
Cl32 Cl 0.7536(17) 0.2772(16) 0.0615(11) 0.18(1) 0.2222 Uiso
Cl33 Cl 0.8306(13) 0.3535(11) 0.0815(8) 0.187(7) 0.2222 Uiso
Cl34 Cl 0.8223(7) 0.2929(6) -0.0372(5) 0.153(3) 0.3333 Uiso
Cl35 Cl 0.7692(12) 0.2471(11) 0.0641(8) 0.185(8) 0.3333 Uiso
Cl36 Cl 1.016(1) 0.1612(8) 0.0577(6) 0.199(5) 0.3333 Uiso
Cl37 Cl 1.016(1) 0.2642(8) 0.0939(6) 0.204(5) 0.3333 Uiso
C191 C 0.850(2) 0.3057(17) 0.0278(11) 0.205(13) 0.5000 Uiso

loop_
_atom_site_aniso_label
_atom_site_aniso_U_11
_atom_site_aniso_U_22
_atom_site_aniso_U_33
_atom_site_aniso_U_23
_atom_site_aniso_U_13
_atom_site_aniso_U_12
C1 0.014(2) 0.014(2) 0.013(2) -0.003(2) 0.0007(19) -0.0014(19)
C3 0.016(2) 0.012(2) 0.012(2) -0.003(2) -0.0011(19) -0.0017(19)
C5 0.018(3) 0.020(3) 0.020(3) -0.006(2) -0.000(2) -0.003(2)
C7 0.023(3) 0.018(3) 0.018(3) -0.009(2) 0.002(2) -0.004(2)
C8 0.020(3) 0.023(3) 0.015(3) -0.007(2) 0.001(2) -0.002(2)
C13 0.015(2) 0.012(2) 0.015(2) -0.005(2) 0.0021(19) -0.0040(19)
C15 0.014(2) 0.018(3) 0.014(2) -0.004(2) 0.0022(19) -0.004(2)
C19 0.015(2) 0.011(2) 0.014(3) -0.001(2) -0.0025(19) -0.001(2)
C20 0.013(2) 0.012(2) 0.013(2) -0.0051(19) 0.0034(19) -0.0015(18)
C21 0.024(3) 0.021(3) 0.018(3) -0.002(2) -0.001(2) -0.006(2)
C22 0.020(3) 0.020(3) 0.019(3) -0.008(2) 0.002(2) -0.002(2)
C23 0.016(2) 0.020(3) 0.013(2) -0.005(2) 0.0006(19) -0.006(2)
C24 0.021(3) 0.023(3) 0.023(3) -0.009(2) -0.001(2) -0.001(2)
C25 0.022(3) 0.021(3) 0.019(3) -0.008(2) 0.003(2) -0.005(2)
C31 0.027(3) 0.030(3) 0.027(3) -0.007(2) 0.004(2) -0.009(2)
C37 0.022(3) 0.019(3) 0.017(3) -0.006(2) -0.001(2) -0.001(2)
C43 0.019(2) 0.016(3) 0.016(3) -0.003(2) 0.0031(19) -0.007(2)
C49 0.025(3) 0.025(3) 0.014(3) -0.005(2) 0.002(2) -0.007(2)
C2 0.016(2) 0.010(2) 0.012(2) -0.0045(19) -0.0019(18) -0.0006(19)
C4 0.014(2) 0.015(2) 0.016(2) -0.004(2) 0.0021(19) -0.0059(19)
C6 0.017(2) 0.023(3) 0.020(3) -0.010(2) -0.005(2) -0.002(2)
C9 0.019(2) 0.021(3) 0.025(3) -0.004(2) -0.003(2) -0.001(2)
C10 0.019(2) 0.016(3) 0.012(2) -0.005(2) -0.0008(19) -0.0018(19)
C11 0.027(3) 0.031(3) 0.030(3) -0.011(3) -0.002(2) -0.006(2)
C12 0.029(3) 0.024(3) 0.019(3) -0.008(2) 0.002(2) -0.005(2)
C14 0.019(2) 0.018(3) 0.019(3) -0.004(2) -0.002(2) -0.003(2)
C16 0.022(3) 0.021(3) 0.022(3) -0.008(2) 0.000(2) -0.007(2)
C17 0.018(2) 0.015(3) 0.021(3) -0.007(2) 0.000(2) -0.003(2)
C18 0.024(3) 0.034(3) 0.026(3) -0.010(2) 0.000(2) -0.005(2)
C26 0.035(3) 0.037(3) 0.029(3) -0.011(3) 0.004(2) -0.005(3)
C27 0.029(3) 0.033(3) 0.029(3) -0.010(2) -0.004(2) -0.006(2)
C28 0.034(3) 0.043(4) 0.040(4) -0.012(3) 0.000(3) -0.009(3)
C29 0.043(4) 0.042(4) 0.040(4) -0.013(3) 0.005(3) -0.009(3)
C30 0.022(3) 0.023(3) 0.018(3) -0.006(2) -0.002(2) -0.001(2)
C32 0.039(3) 0.033(3) 0.036(3) -0.009(3) -0.003(3) -0.004(3)
C33 0.042(3) 0.046(4) 0.039(4) -0.009(3) 0.002(3) -0.007(3)
C34 0.039(3) 0.035(3) 0.041(3) -0.012(3) 0.002(3) -0.008(3)
C35 0.045(4) 0.036(3) 0.043(4) -0.004(3) -0.006(3) -0.004(3)
C36 0.041(3) 0.038(3) 0.037(3) -0.010(3) 0.004(3) -0.008(3)
C38 0.030(3) 0.027(3) 0.029(3) -0.011(3) 0.000(2) -0.005(2)
C39 0.038(4) 0.049(4) 0.040(4) -0.011(3) 0.002(3) -0.009(3)
C40 0.031(3) 0.026(3) 0.036(3) -0.010(2) 0.001(2) -0.004(2)
C41 0.039(3) 0.039(3) 0.039(4) -0.010(3) -0.002(3) -0.009(3)
C42 0.025(3) 0.026(3) 0.024(3) -0.008(2) 0.002(2) -0.006(2)
C44 0.020(3) 0.026(3) 0.027(3) -0.010(2) -0.001(2) -0.001(2)
C45 0.050(4) 0.051(4) 0.045(4) -0.013(3) 0.004(3) -0.013(3)
C46 0.058(4) 0.053(5) 0.060(4) -0.019(4) -0.001(3) -0.012(3)
C47 0.047(4) 0.054(4) 0.045(4) -0.015(3) 0.005(3) -0.008(3)
C48 0.037(3) 0.036(3) 0.034(3) -0.009(3) -0.003(2) -0.004(3)
C50 0.025(3) 0.026(3) 0.017(3) -0.003(2) 0.005(2) -0.010(2)
C51 0.044(3) 0.038(4) 0.037(3) -0.011(3) 0.004(3) -0.008(3)
C52 0.039(3) 0.033(3) 0.033(3) -0.013(3) 0.002(2) -0.010(3)
C53 0.028(3) 0.036(3) 0.030(3) -0.006(3) -0.003(2) -0.004(2)
C54 0.019(2) 0.024(3) 0.024(3) -0.008(2) 0.001(2) -0.004(2)
C55 0.015(2) 0.017(2) 0.016(2) -0.008(2) -0.0020(18) -0.0001(19)
C56 0.015(2) 0.018(3) 0.015(2) -0.004(2) 0.0026(18) -0.0033(19)
C61 0.024(3) 0.026(3) 0.019(3) -0.005(2) 0.002(2) -0.001(2)
C63 0.020(2) 0.019(3) 0.011(2) -0.003(2) 0.0015(19) -0.004(2)
C67 0.019(2) 0.020(3) 0.022(3) -0.006(2) -0.002(2) -0.004(2)
C68 0.029(3) 0.020(3) 0.021(3) -0.005(2) 0.000(2) -0.002(2)
C69 0.023(3) 0.022(3) 0.017(3) -0.003(2) -0.001(2) -0.004(2)
C70 0.021(2) 0.020(3) 0.024(3) -0.008(2) 0.001(2) -0.006(2)
C71 0.021(3) 0.019(3) 0.024(3) -0.005(2) -0.001(2) -0.002(2)
C72 0.025(3) 0.021(3) 0.022(3) -0.005(2) 0.002(2) -0.003(2)
C73 0.028(3) 0.030(3) 0.022(3) -0.005(2) 0.002(2) -0.006(2)
C79 0.016(2) 0.023(3) 0.017(3) -0.006(2) 0.0008(19) -0.005(2)
C85 0.019(2) 0.019(3) 0.016(3) -0.006(2) -0.001(2) 0.000(2)
C91 0.013(2) 0.014(2) 0.016(2) -0.007(2) 0.0040(18) -0.0014(19)
C97 0.023(3) 0.020(3) 0.016(3) -0.006(2) -0.0011(19) -0.002(2)
C57 0.024(3) 0.021(3) 0.028(3) -0.009(2) 0.003(2) -0.003(2)
C58 0.019(3) 0.027(3) 0.025(3) -0.010(2) 0.003(2) -0.002(2)
C59 0.014(2) 0.019(3) 0.018(3) -0.005(2) -0.0013(19) -0.001(2)
C60 0.017(2) 0.017(2) 0.016(2) -0.006(2) -0.0006(19) 0.001(2)
C62 0.015(2) 0.017(2) 0.014(2) -0.007(2) -0.0004(18) -0.0020(19)
C64 0.027(3) 0.029(3) 0.026(3) -0.006(2) -0.001(2) -0.006(2)
C65 0.018(2) 0.018(2) 0.013(2) -0.001(2) 0.0003(19) -0.002(2)
C66 0.021(3) 0.025(3) 0.028(3) -0.006(2) -0.000(2) -0.003(2)
C74 0.052(4) 0.047(4) 0.041(4) -0.012(3) -0.001(3) -0.012(3)
C75 0.065(5) 0.067(5) 0.060(5) -0.013(4) 0.002(4) -0.012(4)
C76 0.075(6) 0.076(6) 0.071(6) -0.022(4) -0.001(4) -0.016(4)
C77 0.064(5) 0.070(5) 0.079(6) -0.018(4) -0.001(4) -0.014(4)
C78 0.043(4) 0.049(4) 0.042(4) -0.019(3) 0.004(3) -0.010(3)
C80 0.031(3) 0.022(3) 0.026(3) -0.003(2) 0.004(2) -0.003(2)
C81 0.057(4) 0.058(5) 0.062(5) -0.014(4) 0.001(4) -0.009(4)
C82 0.057(4) 0.048(4) 0.059(4) -0.013(4) -0.006(3) -0.011(3)
C83 0.081(5) 0.076(6) 0.055(5) -0.017(4) 0.007(4) -0.021(5)
C84 0.056(4) 0.053(4) 0.061(5) -0.018(4) 0.001(3) -0.006(3)
C86 0.033(3) 0.033(3) 0.036(3) -0.014(3) 0.003(2) -0.010(2)
C87 0.039(3) 0.037(3) 0.036(3) -0.009(3) -0.000(3) -0.008(3)
C88 0.035(3) 0.031(3) 0.041(3) -0.011(3) -0.003(3) -0.000(3)
C89 0.045(3) 0.034(3) 0.037(3) -0.006(3) -0.001(3) -0.010(3)
C90 0.028(3) 0.039(3) 0.038(3) -0.014(3) -0.001(2) -0.006(2)
C92 0.013(2) 0.015(2) 0.021(3) -0.006(2) 0.0007(19) -0.0037(19)
C93 0.034(3) 0.026(3) 0.034(3) -0.009(3) 0.001(2) -0.007(2)
C94 0.039(3) 0.036(3) 0.037(3) -0.011(3) 0.003(3) -0.013(3)
C95 0.031(3) 0.026(3) 0.030(3) -0.005(2) -0.001(2) -0.002(2)
C96 0.025(3) 0.027(3) 0.023(3) -0.010(2) -0.000(2) -0.005(2)
C98 0.031(3) 0.034(3) 0.034(3) -0.007(3) -0.003(2) -0.001(3)
C99 0.037(3) 0.040(3) 0.039(3) -0.009(3) -0.001(3) -0.010(3)
C100 0.034(3) 0.026(3) 0.023(3) -0.007(2) 0.001(2) -0.003(2)
C101 0.031(3) 0.030(3) 0.025(3) -0.005(2) 0.002(2) -0.010(2)
C102 0.027(3) 0.027(3) 0.021(3) -0.007(2) 0.004(2) -0.001(2)
C103 0.017(2) 0.017(2) 0.012(2) -0.003(2) -0.0013(19) -0.0003(19)
C104 0.015(2) 0.014(2) 0.014(2) -0.003(2) 0.0020(19) -0.0021(19)
C109 0.023(3) 0.018(3) 0.024(3) -0.006(2) -0.001(2) -0.002(2)
C111 0.010(2) 0.012(2) 0.018(2) -0.004(2) 0.0005(18) -0.0009(19)
C115 0.019(2) 0.022(3) 0.021(3) -0.009(2) 0.002(2) 0.000(2)
C116 0.022(3) 0.024(3) 0.017(3) -0.006(2) -0.001(2) -0.003(2)
C117 0.019(3) 0.024(3) 0.023(3) -0.005(2) -0.000(2) -0.005(2)
C118 0.018(2) 0.022(3) 0.019(3) -0.006(2) 0.002(2) -0.006(2)
C119 0.018(2) 0.019(3) 0.016(3) -0.005(2) -0.0007(19) -0.003(2)
C120 0.027(3) 0.027(3) 0.026(3) -0.012(2) 0.003(2) -0.004(2)
C121 0.018(2) 0.018(3) 0.022(3) -0.008(2) -0.003(2) -0.000(2)
C127 0.019(3) 0.012(2) 0.017(3) -0.003(2) 0.001(2) 0.001(2)
C133 0.017(2) 0.017(3) 0.015(3) -0.003(2) -0.0010(19) -0.003(2)
C139 0.011(2) 0.007(2) 0.007(2) -0.0014(18) -0.0017(17) -0.0015(18)
C145 0.020(3) 0.016(3) 0.023(3) -0.008(2) -0.002(2) -0.004(2)
C105 0.013(2) 0.013(2) 0.014(2) -0.002(2) -0.0016(19) -0.0040(19)
C106 0.028(3) 0.027(3) 0.019(3) -0.006(2) -0.000(2) -0.006(2)
C107 0.027(3) 0.031(3) 0.028(3) -0.010(2) -0.003(2) -0.006(2)
C108 0.008(2) 0.009(2) 0.011(2) 0.0002(19) 0.0007(17) -0.0006(18)
C110 0.022(3) 0.020(3) 0.019(3) -0.008(2) -0.000(2) -0.002(2)
C112 0.018(3) 0.018(3) 0.018(3) -0.007(2) 0.0007(19) -0.002(2)
C113 0.020(3) 0.021(3) 0.014(3) -0.007(2) -0.000(2) -0.000(2)
C114 0.020(2) 0.016(3) 0.020(3) -0.009(2) 0.001(2) -0.005(2)
C122 0.018(2) 0.014(2) 0.013(2) -0.003(2) 0.0002(19) -0.0016(19)
C123 0.020(2) 0.017(3) 0.017(3) -0.003(2) 0.001(2) -0.002(2)
C124 0.028(3) 0.025(3) 0.028(3) -0.010(2) -0.001(2) -0.005(2)
C125 0.040(3) 0.035(3) 0.027(3) -0.006(3) -0.003(3) -0.006(3)
C126 0.026(3) 0.023(3) 0.023(3) -0.006(2) 0.000(2) -0.007(2)
C128 0.029(3) 0.034(3) 0.033(3) -0.011(3) -0.003(2) -0.005(2)
C129 0.032(3) 0.036(3) 0.033(3) -0.014(3) 0.003(2) -0.006(3)
C130 0.046(4) 0.046(4) 0.039(4) -0.009(3) 0.001(3) -0.007(3)
C131 0.039(3) 0.040(3) 0.029(3) -0.007(3) 0.004(3) -0.008(3)
C132 0.025(3) 0.029(3) 0.027(3) -0.008(2) 0.003(2) -0.003(2)
C134 0.031(3) 0.025(3) 0.033(3) -0.007(2) 0.000(2) -0.004(2)
C135 0.016(2) 0.012(2) 0.016(2) -0.0075(19) 0.0009(18) -0.0016(19)
C136 0.035(3) 0.035(3) 0.033(3) -0.009(3) 0.002(2) -0.006(3)
C137 0.019(2) 0.013(2) 0.012(2) -0.004(2) -0.0001(18) -0.002(2)
C138 0.018(3) 0.015(2) 0.017(3) -0.003(2) -0.0003(19) -0.005(2)
C140 0.029(3) 0.037(3) 0.029(3) -0.011(3) 0.002(2) -0.007(2)
C141 0.031(3) 0.040(3) 0.031(3) -0.016(3) 0.001(2) -0.006(3)
C142 0.037(3) 0.035(3) 0.037(3) -0.010(3) 0.003(3) -0.007(3)
C143 0.038(3) 0.030(3) 0.042(4) -0.009(3) -0.001(3) -0.002(3)
C144 0.025(3) 0.026(3) 0.025(3) -0.010(2) -0.002(2) 0.001(2)
C146 0.030(3) 0.033(3) 0.033(3) -0.007(3) 0.001(2) -0.008(2)
C147 0.034(3) 0.029(3) 0.035(3) -0.006(3) -0.001(2) -0.002(2)
C148 0.030(3) 0.031(3) 0.029(3) -0.004(3) 0.002(2) -0.005(2)
C149 0.039(3) 0.035(3) 0.039(4) -0.008(3) 0.004(3) -0.008(3)
C150 0.035(3) 0.040(4) 0.036(3) -0.009(3) 0.000(3) -0.011(3)
Cl1 0.0870(14) 0.0879(15) 0.0858(15) -0.0262(12) 0.0022(11) -0.0136(12)
Cl2 0.0966(15) 0.0994(17) 0.0993(17) -0.0305(14) 0.0031(13) -0.0159(13)
Cl11 0.1082(18) 0.1071(19) 0.1116(19) -0.0305(16) 0.0034(15) -0.0196(15)
Cl12 0.187(4) 0.197(4) 0.200(4) -0.061(3) 0.000(3) -0.031(3)
C161 0.075(5) 0.070(5) 0.062(5) -0.027(4) 0.001(4) -0.014(4)
C171 0.15(1) 0.143(11) 0.14(1) -0.026(8) 0.001(8) -0.036(8)
Cl21 0.187(1) 0.187(1) 0.187(1) -0.059(1) 0.002(1) -0.033(1)
Cl22 0.1827(9) 0.1827(9) 0.1827(9) -0.0559(9) 0.0028(9) -0.0308(9)
Cl23 0.1827(9) 0.1827(9) 0.1827(9) -0.0559(9) 0.0028(9) -0.0308(9)
Cl24 0.187(1) 0.187(1) 0.187(1) -0.059(1) 0.002(1) -0.033(1)
C181 0.123(2) 0.123(2) 0.123(2) -0.038(2) 0.001(2) -0.021(2)
C182 0.123(2) 0.123(2) 0.123(2) -0.038(2) 0.001(2) -0.021(2)

loop_
_geom_bond_atom_site_label_1
_geom_bond_site_symmetry_1
_geom_bond_atom_site_label_2
_geom_bond_site_symmetry_2
_geom_bond_distance
_geom_bond_publ_flag
C1 . C7 . 1.477(6) yes
C1 . C2 . 1.407(6) yes
C1 . C6 . 1.398(6) yes
C3 . C2 . 1.382(6) yes
C3 . C4 . 1.415(6) yes
C3 . C55 . 1.490(6) yes
C5 . C4 . 1.425(6) yes
C5 . C6 . 1.416(6) yes
C5 . C103 . 1.499(6) yes
C7 . C8 . 1.410(6) yes
C7 . C12 . 1.368(6) yes
C8 . C13 . 1.508(6) yes
C8 . C9 . 1.395(6) yes
C13 . C14 . 1.402(6) yes
C13 . C18 . 1.393(6) yes
C15 . C19 . 1.491(6) yes
C15 . C14 . 1.360(6) yes
C15 . C16 . 1.375(6) yes
C19 . C20 . 1.430(6) yes
C19 . C24 . 1.373(6) yes
C20 . C21 . 1.409(6) yes
C20 . C25 . 1.472(6) yes
C21 . C22 . 1.381(6) yes
C21 . C31 . 1.499(7) yes
C22 . C23 . 1.418(6) yes
C22 . C37 . 1.531(6) yes
C23 . C24 . 1.425(6) yes
C23 . C43 . 1.473(6) yes
C24 . C49 . 1.491(6) yes
C25 . C26 . 1.383(6) yes
C25 . C30 . 1.403(6) yes
C31 . C32 . 1.383(7) yes
C31 . C36 . 1.401(7) yes
C37 . C38 . 1.385(6) yes
C37 . C42 . 1.368(6) yes
C43 . C44 . 1.349(6) yes
C43 . C48 . 1.386(6) yes
C49 . C50 . 1.355(6) yes
C49 . C54 . 1.387(6) yes
C2 . H21 . 0.950 no
C4 . H41 . 0.950 no
C6 . H61 . 0.950 no
C9 . C10 . 1.355(6) yes
C9 . H91 . 0.950 no
C10 . C11 . 1.353(6) yes
C10 . H101 . 0.950 no
C11 . C12 . 1.383(6) yes
C11 . H111 . 0.950 no
C12 . H121 . 0.950 no
C14 . H141 . 0.950 no
C16 . C17 . 1.433(6) yes
C16 . H161 . 0.950 no
C17 . C18 . 1.343(6) yes
C17 . H171 . 0.950 no
C18 . H181 . 0.950 no
C26 . C27 . 1.423(7) yes
C26 . H261 . 0.950 no
C27 . C28 . 1.353(7) yes
C27 . H271 . 0.950 no
C28 . C29 . 1.345(7) yes
C28 . H281 . 0.950 no
C29 . C30 . 1.387(7) yes
C29 . H291 . 0.950 no
C30 . H301 . 0.950 no
C32 . C33 . 1.450(7) yes
C32 . H321 . 0.950 no
C33 . C34 . 1.336(7) yes
C33 . H331 . 0.950 no
C34 . C35 . 1.334(7) yes
C34 . H341 . 0.950 no
C35 . C36 . 1.435(8) yes
C35 . H351 . 0.950 no
C36 . H361 . 0.950 no
C38 . C39 . 1.403(7) yes
C38 . H381 . 0.950 no
C39 . C40 . 1.316(7) yes
C39 . H391 . 0.950 no
C40 . C41 . 1.393(7) yes
C40 . H401 . 0.950 no
C41 . C42 . 1.410(7) yes
C41 . H411 . 0.950 no
C42 . H421 . 0.950 no
C44 . C45 . 1.386(7) yes
C44 . H441 . 0.950 no
C45 . C46 . 1.334(8) yes
C45 . H451 . 0.950 no
C46 . C47 . 1.345(8) yes
C46 . H461 . 0.950 no
C47 . C48 . 1.409(8) yes
C47 . H471 . 0.950 no
C48 . H481 . 0.950 no
C50 . C51 . 1.411(7) yes
C50 . H501 . 0.950 no
C51 . C52 . 1.432(7) yes
C51 . H511 . 0.950 no
C52 . C53 . 1.388(7) yes
C52 . H521 . 0.950 no
C53 . C54 . 1.381(7) yes
C53 . H531 . 0.950 no
C54 . H541 . 0.950 no
C55 . C56 . 1.369(6) yes
C55 . C60 . 1.428(6) yes
C56 . C61 . 1.494(6) yes
C56 . C57 . 1.403(6) yes
C61 . C62 . 1.413(6) yes
C61 . C66 . 1.375(6) yes
C63 . C67 . 1.501(6) yes
C63 . C62 . 1.358(6) yes
C63 . C64 . 1.396(6) yes
C67 . C68 . 1.376(6) yes
C67 . C72 . 1.387(6) yes
C68 . C69 . 1.431(6) yes
C68 . C73 . 1.500(7) yes
C69 . C70 . 1.411(6) yes
C69 . C79 . 1.452(6) yes
C70 . C71 . 1.392(6) yes
C70 . C85 . 1.501(6) yes
C71 . C72 . 1.448(6) yes
C71 . C91 . 1.519(6) yes
C72 . C97 . 1.428(6) yes
C73 . C74 . 1.386(7) yes
C73 . C78 . 1.403(7) yes
C79 . C80 . 1.433(6) yes
C79 . C84 . 1.377(7) yes
C85 . C86 . 1.360(6) yes
C85 . C90 . 1.399(7) yes
C91 . C92 . 1.415(6) yes
C91 . C96 . 1.334(6) yes
C97 . C98 . 1.424(7) yes
C97 . C102 . 1.377(6) yes
C57 . C58 . 1.439(6) yes
C57 . H571 . 0.950 no
C58 . C59 . 1.377(6) yes
C58 . H581 . 0.950 no
C59 . C60 . 1.355(6) yes
C59 . H591 . 0.950 no
C60 . H601 . 0.950 no
C62 . H621 . 0.950 no
C64 . C65 . 1.405(6) yes
C64 . H641 . 0.950 no
C65 . C66 . 1.339(6) yes
C65 . H651 . 0.950 no
C66 . H661 . 0.950 no
C74 . C75 . 1.464(9) yes
C74 . H741 . 0.950 no
C75 . C76 . 1.277(9) yes
C75 . H751 . 0.950 no
C76 . C77 . 1.347(9) yes
C76 . H761 . 0.950 no
C77 . C78 . 1.406(9) yes
C77 . H771 . 0.950 no
C78 . H781 . 0.950 no
C80 . C81 . 1.377(8) yes
C80 . H801 . 0.950 no
C81 . C82 . 1.365(8) yes
C81 . H811 . 0.950 no
C82 . C83 . 1.331(9) yes
C82 . H821 . 0.950 no
C83 . C84 . 1.423(9) yes
C83 . H831 . 0.950 no
C84 . H841 . 0.950 no
C86 . C87 . 1.410(7) yes
C86 . H861 . 0.950 no
C87 . C88 . 1.384(7) yes
C87 . H871 . 0.950 no
C88 . C89 . 1.373(7) yes
C88 . H881 . 0.950 no
C89 . C90 . 1.396(7) yes
C89 . H891 . 0.950 no
C90 . H901 . 0.950 no
C92 . C93 . 1.383(6) yes
C92 . H921 . 0.950 no
C93 . C94 . 1.368(7) yes
C93 . H931 . 0.950 no
C94 . C95 . 1.339(7) yes
C94 . H941 . 0.950 no
C95 . C96 . 1.416(6) yes
C95 . H951 . 0.950 no
C96 . H961 . 0.950 no
C98 . C99 . 1.427(7) yes
C98 . H981 . 0.950 no
C99 . C100 . 1.387(7) yes
C99 . H991 . 0.950 no
C100 . C101 . 1.355(7) yes
C100 . H1001 . 0.950 no
C101 . C102 . 1.378(7) yes
C101 . H1011 . 0.950 no
C102 . H1021 . 0.950 no
C103 . C104 . 1.392(6) yes
C103 . C108 . 1.393(6) yes
C104 . C109 . 1.507(6) yes
C104 . C105 . 1.419(6) yes
C109 . C110 . 1.388(6) yes
C109 . C114 . 1.394(6) yes
C111 . C115 . 1.484(6) yes
C111 . C110 . 1.374(6) yes
C111 . C112 . 1.367(6) yes
C115 . C116 . 1.391(6) yes
C115 . C120 . 1.424(6) yes
C116 . C117 . 1.370(6) yes
C116 . C121 . 1.541(6) yes
C117 . C118 . 1.389(6) yes
C117 . C127 . 1.493(6) yes
C118 . C119 . 1.461(6) yes
C118 . C133 . 1.503(6) yes
C119 . C120 . 1.387(6) yes
C119 . C139 . 1.487(6) yes
C120 . C145 . 1.490(6) yes
C121 . C122 . 1.373(6) yes
C121 . C126 . 1.390(6) yes
C127 . C128 . 1.408(6) yes
C127 . C132 . 1.409(6) yes
C133 . C134 . 1.425(6) yes
C133 . C138 . 1.340(6) yes
C139 . C140 . 1.409(6) yes
C139 . C144 . 1.324(6) yes
C145 . C146 . 1.341(6) yes
C145 . C150 . 1.376(7) yes
C105 . C106 . 1.385(6) yes
C105 . H1051 . 0.950 no
C106 . C107 . 1.414(6) yes
C106 . H1061 . 0.950 no
C107 . C108 . 1.408(6) yes
C107 . H1071 . 0.950 no
C108 . H1081 . 0.950 no
C110 . H1101 . 0.950 no
C112 . C113 . 1.373(6) yes
C112 . H1121 . 0.950 no
C113 . C114 . 1.371(6) yes
C113 . H1131 . 0.950 no
C114 . H1141 . 0.950 no
C122 . C123 . 1.384(6) yes
C122 . H1221 . 0.950 no
C123 . C124 . 1.389(6) yes
C123 . H1231 . 0.950 no
C124 . C125 . 1.383(7) yes
C124 . H1241 . 0.950 no
C125 . C126 . 1.438(7) yes
C125 . H1251 . 0.950 no
C126 . H1261 . 0.950 no
C128 . C129 . 1.444(7) yes
C128 . H1281 . 0.950 no
C129 . C130 . 1.365(7) yes
C129 . H1291 . 0.950 no
C130 . C131 . 1.357(7) yes
C130 . H1301 . 0.950 no
C131 . C132 . 1.433(7) yes
C131 . H1311 . 0.950 no
C132 . H1321 . 0.950 no
C134 . C135 . 1.366(6) yes
C134 . H1341 . 0.950 no
C135 . C136 . 1.427(6) yes
C135 . H1351 . 0.950 no
C136 . C137 . 1.385(6) yes
C136 . H1361 . 0.950 no
C137 . C138 . 1.361(6) yes
C137 . H1371 . 0.950 no
C138 . H1381 . 0.950 no
C140 . C141 . 1.386(7) yes
C140 . H1401 . 0.950 no
C141 . C142 . 1.361(7) yes
C141 . H1411 . 0.950 no
C142 . C143 . 1.412(7) yes
C142 . H1421 . 0.950 no
C143 . C144 . 1.401(7) yes
C143 . H1431 . 0.950 no
C144 . H1441 . 0.950 no
C146 . C147 . 1.406(7) yes
C146 . H1461 . 0.950 no
C147 . C148 . 1.281(7) yes
C147 . H1471 . 0.950 no
C148 . C149 . 1.437(7) yes
C148 . H1481 . 0.950 no
C149 . C150 . 1.390(7) yes
C149 . H1491 . 0.950 no
C150 . H1501 . 0.950 no
Cl1 . C161 . 1.748(7) yes
Cl2 . C161 . 1.781(7) yes
Cl11 . C171 . 1.748(11) yes
Cl12 . C171 . 1.682(12) yes
C161 . H1611 . 0.950 no
C161 . H1612 . 0.950 no
C171 . H1711 . 0.950 no
C171 . H1712 . 0.950 no
Cl21 . Cl24 . 0.941(11) yes
Cl21 . C181 . 1.82(2) yes
Cl22 . Cl23 . 0.90(1) yes
Cl22 . C181 . 1.71(2) yes
Cl22 . C182 . 1.73(2) yes
Cl23 . C181 . 1.93(2) yes
Cl23 . C182 . 1.82(2) yes
Cl24 . C181 . 1.84(2) yes
Cl24 . C182 . 1.66(2) yes
Cl31 . Cl36 . 1.490(14) yes
Cl31 . Cl37 . 1.655(15) yes
Cl31 . C191 . 1.73(3) yes
Cl32 . Cl33 . 2.07(3) yes
Cl32 . Cl35 . 0.54(3) yes
Cl32 . C191 . 1.66(3) yes
Cl33 . C191 . 1.80(3) yes
Cl34 . C191 . 1.78(3) yes
Cl35 . C191 . 1.74(3) yes
Cl36 . Cl37 . 2.303(19) yes
